data_4035067
loop_
_publ_author_name
'Prasad, Sure Siva'
'Reddy, Narra Rajashekar'
'Baskaran, Sundarababu'

_publ_section_title
;
 One-Pot Synthesis of Structurally Diverse Iminosugar-Based Hybrid
 Molecules.
;
_journal_issue 17
_journal_name_full 'The Journal of organic chemistry'
_journal_page_first 9604
_journal_page_last 9618
_journal_paper_doi 10.1021/acs.joc.8b00748
_journal_volume 83
_journal_year 2018
_chemical_formula_sum 'C24 H25 N O6'
_chemical_formula_weight 423.45
_space_group_crystal_system orthorhombic
_space_group_IT_number 19
_space_group_name_Hall 'P 2ac 2ab'
_space_group_name_H-M_alt 'P 21 21 21'
_atom_sites_solution_hydrogens mixed
_audit_creation_method SHELXL-2013
_cell_angle_alpha 90
_cell_angle_beta 90
_cell_angle_gamma 90
_cell_formula_units_Z 4
_cell_length_a 8.9478(2)
_cell_length_b 13.8124(3)
_cell_length_c 18.1979(5)
_cell_measurement_reflns_used 6382
_cell_measurement_temperature 293(2)
_cell_measurement_theta_max 28.12
_cell_measurement_theta_min 2.68
_cell_volume 2249.09(9)
_computing_cell_refinement 'Bruker SAINT'
_computing_data_collection 'Bruker APEX2'
_computing_data_reduction 'Bruker SAINT'
_computing_molecular_graphics 'Bruker SHELXTL'
_computing_publication_material 'Bruker SHELXTL'
_computing_structure_refinement 'SHELXL-2013 (Sheldrick, 2013)'
_computing_structure_solution 'SHELXS-97 (Sheldrick 2008)'
_diffrn_ambient_temperature 293(2)
_diffrn_measured_fraction_theta_full 0.975
_diffrn_measured_fraction_theta_max 0.998
_diffrn_measurement_device_type 'Bruker APEX-II CCD'
_diffrn_measurement_method '\f and \w scans'
_diffrn_radiation_type MoK\a
_diffrn_radiation_wavelength 0.71073
_diffrn_reflns_av_R_equivalents 0.0241
_diffrn_reflns_av_unetI/netI 0.0320
_diffrn_reflns_Laue_measured_fraction_full 0.975
_diffrn_reflns_Laue_measured_fraction_max 0.998
_diffrn_reflns_limit_h_max 8
_diffrn_reflns_limit_h_min -10
_diffrn_reflns_limit_k_max 16
_diffrn_reflns_limit_k_min -16
_diffrn_reflns_limit_l_max 18
_diffrn_reflns_limit_l_min -21
_diffrn_reflns_number 9849
_diffrn_reflns_point_group_measured_fraction_full 0.974
_diffrn_reflns_point_group_measured_fraction_max 0.998
_diffrn_reflns_theta_full 25.242
_diffrn_reflns_theta_max 24.987
_diffrn_reflns_theta_min 1.851
_exptl_absorpt_coefficient_mu 0.090
_exptl_absorpt_correction_T_max 0.989
_exptl_absorpt_correction_T_min 0.980
_exptl_absorpt_correction_type multi-scan
_exptl_absorpt_process_details SADABS
_exptl_crystal_colour colourless
_exptl_crystal_density_diffrn 1.251
_exptl_crystal_description Block
_exptl_crystal_F_000 896
_exptl_crystal_size_max 0.22
_exptl_crystal_size_mid 0.18
_exptl_crystal_size_min 0.12
_refine_diff_density_max 0.316
_refine_diff_density_min -0.124
_refine_diff_density_rms 0.030
_refine_ls_abs_structure_details
; 
 Flack x determined using 1472 quotients [(I+)-(I-)]/[(I+)+(I-)] 
 (Parsons and Flack (2004), Acta Cryst. A60, s61). 
;
_refine_ls_abs_structure_Flack 0.1(4)
_refine_ls_extinction_method none
_refine_ls_goodness_of_fit_ref 1.008
_refine_ls_hydrogen_treatment mixed
_refine_ls_matrix_type full
_refine_ls_number_parameters 290
_refine_ls_number_reflns 3962
_refine_ls_number_restraints 0
_refine_ls_restrained_S_all 1.008
_refine_ls_R_factor_all 0.0397
_refine_ls_R_factor_gt 0.0351
_refine_ls_shift/su_max 0.001
_refine_ls_shift/su_mean 0.000
_refine_ls_structure_factor_coef Fsqd
_refine_ls_weighting_details 'w=1/[\s^2^(Fo^2^)+(0.0468P)^2^+0.4446P] where P=(Fo^2^+2Fc^2^)/3'
_refine_ls_weighting_scheme calc
_refine_ls_wR_factor_gt 0.0908
_refine_ls_wR_factor_ref 0.0946
_reflns_Friedel_coverage 0.748
_reflns_Friedel_fraction_full 0.973
_reflns_Friedel_fraction_max 0.999
_reflns_number_gt 3636
_reflns_number_total 3962
_reflns_threshold_expression 'I > 2\s(I)'
_cod_data_source_file jo8b00748_si_002.cif
_cod_data_source_block 216
_cod_database_code 4035067
_shelx_space_group_comment
; 
The symmetry employed for this shelxl refinement is uniquely defined 
by the following loop, which should always be used as a source of 
symmetry information in preference to the above space-group names. 
They are only intended as comments. 
;
_shelx_estimated_absorpt_t_min 0.980
_shelx_estimated_absorpt_t_max 0.989
_shelxl_version_number 2013-4

loop_
_space_group_symop_operation_xyz
'x, y, z'
'-x+1/2, -y, z+1/2'
'x+1/2, -y+1/2, -z'
'-x, y+1/2, -z+1/2'

loop_
_atom_site_label
_atom_site_type_symbol
_atom_site_fract_x
_atom_site_fract_y
_atom_site_fract_z
_atom_site_U_iso_or_equiv
_atom_site_adp_type
_atom_site_occupancy
_atom_site_site_symmetry_order
_atom_site_calc_flag
_atom_site_refinement_flags_posn
_atom_site_refinement_flags_adp
C1 C 0.3447(4) 0.3158(2) 0.9486(2) 0.0666(9) Uani 1 1 d . .
H1 H 0.2530 0.3301 0.9700 0.080 Uiso 1 1 calc R U
C2 C 0.3631(4) 0.2333(2) 0.9054(2) 0.0673(10) Uani 1 1 d . .
H2 H 0.2831 0.1914 0.8981 0.081 Uiso 1 1 calc R U
C3 C 0.4986(4) 0.2140(2) 0.87371(19) 0.0640(9) Uani 1 1 d . .
H3 H 0.5094 0.1591 0.8446 0.077 Uiso 1 1 calc R U
C4 C 0.6180(4) 0.27365(19) 0.88399(16) 0.0535(7) Uani 1 1 d . .
H4 H 0.7091 0.2593 0.8619 0.064 Uiso 1 1 calc R U
C5 C 0.6040(3) 0.35522(18) 0.92710(14) 0.0408(6) Uani 1 1 d . .
C6 C 0.7306(3) 0.42261(18) 0.93995(14) 0.0396(6) Uani 1 1 d . .
C7 C 0.7031(3) 0.50112(17) 0.98549(13) 0.0351(5) Uani 1 1 d . .
C8 C 0.5588(3) 0.52253(18) 1.01524(14) 0.0380(6) Uani 1 1 d . .
C9 C 0.4687(3) 0.37663(18) 0.95893(15) 0.0433(6) Uani 1 1 d . .
C10 C 0.8284(3) 0.56970(17) 1.00227(13) 0.0314(5) Uani 1 1 d . .
H10 H 0.7877 0.6270 1.0269 0.038 Uiso 1 1 calc R U
C11 C 1.0359(3) 0.66329(17) 0.94488(15) 0.0370(5) Uani 1 1 d . .
H11A H 1.0061 0.7196 0.9732 0.044 Uiso 1 1 calc R U
H11B H 1.0767 0.6855 0.8985 0.044 Uiso 1 1 calc R U
C12 C 1.1535(3) 0.60769(17) 0.98636(14) 0.0360(5) Uani 1 1 d . .
H12 H 1.1852 0.5526 0.9562 0.043 Uiso 1 1 calc R U
C13 C 1.0948(3) 0.56959(17) 1.05848(14) 0.0362(5) Uani 1 1 d . .
H13 H 1.1676 0.5248 1.0800 0.043 Uiso 1 1 calc R U
C14 C 0.9442(3) 0.52067(17) 1.05347(13) 0.0346(5) Uani 1 1 d . .
H14 H 0.9569 0.4526 1.0396 0.042 Uiso 1 1 calc R U
C15 C 0.7949(3) 0.64966(18) 0.87882(14) 0.0383(6) Uani 1 1 d . .
H15A H 0.7038 0.6118 0.8754 0.046 Uiso 1 1 calc R U
H15B H 0.7692 0.7131 0.8978 0.046 Uiso 1 1 calc R U
C16 C 0.8626(3) 0.6599(2) 0.80419(14) 0.0428(6) Uani 1 1 d . .
C17 C 0.8867(4) 0.5786(3) 0.76091(17) 0.0649(9) Uani 1 1 d . .
H17 H 0.8570 0.5180 0.7777 0.078 Uiso 1 1 calc R U
C18 C 0.9541(5) 0.5870(4) 0.6935(2) 0.0898(13) Uani 1 1 d . .
H18 H 0.9693 0.5320 0.6649 0.108 Uiso 1 1 calc R U
C19 C 0.9985(5) 0.6741(5) 0.6682(2) 0.0934(15) Uani 1 1 d . .
H19 H 1.0452 0.6787 0.6227 0.112 Uiso 1 1 calc R U
C20 C 0.9752(5) 0.7557(4) 0.7094(2) 0.0866(14) Uani 1 1 d . .
H20 H 1.0046 0.8157 0.6913 0.104 Uiso 1 1 calc R U
C21 C 0.9075(4) 0.7493(2) 0.77804(18) 0.0605(8) Uani 1 1 d . .
H21 H 0.8927 0.8047 0.8061 0.073 Uiso 1 1 calc R U
C22 C 0.9649(4) 0.6078(2) 1.16210(15) 0.0529(7) Uani 1 1 d . .
C23 C 1.0491(5) 0.5691(3) 1.22828(17) 0.0724(10) Uani 1 1 d . .
H23A H 1.0916 0.6221 1.2552 0.109 Uiso 1 1 calc R U
H23B H 1.1275 0.5267 1.2121 0.109 Uiso 1 1 calc R U
H23C H 0.9816 0.5340 1.2594 0.109 Uiso 1 1 calc R U
C24 C 0.8529(5) 0.6849(3) 1.1819(2) 0.0797(11) Uani 1 1 d . .
H24A H 0.7964 0.7023 1.1391 0.120 Uiso 1 1 calc R U
H24B H 0.9044 0.7408 1.2003 0.120 Uiso 1 1 calc R U
H24C H 0.7866 0.6606 1.2191 0.120 Uiso 1 1 calc R U
N1 N 0.9028(2) 0.60055(14) 0.93092(11) 0.0309(4) Uani 1 1 d . .
O1 O 0.4455(2) 0.45733(14) 1.00156(12) 0.0513(5) Uani 1 1 d . .
O2 O 0.8547(2) 0.40980(13) 0.90876(11) 0.0526(5) Uani 1 1 d . .
O3 O 1.2758(2) 0.67158(14) 0.99424(13) 0.0499(5) Uani 1 1 d . .
O4 O 0.5232(2) 0.59245(14) 1.05209(11) 0.0509(5) Uani 1 1 d . .
O5 O 1.0656(2) 0.64610(13) 1.10867(10) 0.0468(5) Uani 1 1 d . .
O6 O 0.8911(2) 0.52705(14) 1.12664(10) 0.0479(5) Uani 1 1 d . .
H1O H 1.346(4) 0.640(3) 1.012(2) 0.068(11) Uiso 1 1 d . .
H1N H 0.933(3) 0.543(2) 0.9065(15) 0.045(8) Uiso 1 1 d . .

loop_
_atom_site_aniso_label
_atom_site_aniso_U_11
_atom_site_aniso_U_22
_atom_site_aniso_U_33
_atom_site_aniso_U_23
_atom_site_aniso_U_13
_atom_site_aniso_U_12
C1 0.0488(18) 0.0659(19) 0.085(2) 0.0202(18) -0.0112(18) -0.0116(16)
C2 0.068(2) 0.0481(17) 0.086(2) 0.0153(16) -0.031(2) -0.0303(17)
C3 0.087(3) 0.0423(15) 0.0626(19) 0.0078(14) -0.018(2) -0.0162(17)
C4 0.067(2) 0.0416(14) 0.0516(16) 0.0038(12) -0.0067(16) -0.0085(14)
C5 0.0445(15) 0.0399(12) 0.0380(13) 0.0081(10) -0.0061(12) -0.0042(12)
C6 0.0381(14) 0.0398(12) 0.0409(14) 0.0020(11) 0.0008(12) -0.0041(11)
C7 0.0301(12) 0.0386(12) 0.0364(12) 0.0035(10) -0.0020(11) -0.0052(10)
C8 0.0335(13) 0.0392(13) 0.0411(13) 0.0075(11) -0.0069(11) -0.0054(11)
C9 0.0470(16) 0.0366(13) 0.0464(15) 0.0081(11) -0.0113(12) -0.0062(12)
C10 0.0261(11) 0.0336(11) 0.0345(12) -0.0033(9) 0.0025(10) -0.0024(10)
C11 0.0306(13) 0.0342(12) 0.0462(14) 0.0028(10) -0.0012(11) -0.0060(10)
C12 0.0255(11) 0.0345(12) 0.0479(14) -0.0029(10) -0.0010(11) -0.0014(10)
C13 0.0299(12) 0.0336(11) 0.0451(13) -0.0022(10) -0.0081(11) 0.0032(10)
C14 0.0331(13) 0.0324(11) 0.0383(13) 0.0007(10) 0.0001(10) -0.0016(10)
C15 0.0314(13) 0.0422(13) 0.0414(13) 0.0040(11) -0.0031(11) 0.0010(11)
C16 0.0358(14) 0.0556(15) 0.0371(13) 0.0037(11) -0.0060(11) -0.0050(13)
C17 0.073(2) 0.074(2) 0.0470(17) -0.0129(15) -0.0052(16) -0.0050(19)
C18 0.082(3) 0.140(4) 0.047(2) -0.025(2) 0.003(2) 0.003(3)
C19 0.064(2) 0.178(5) 0.0382(18) 0.002(3) 0.0032(18) -0.022(3)
C20 0.067(2) 0.128(4) 0.065(2) 0.042(3) -0.008(2) -0.039(3)
C21 0.062(2) 0.0647(18) 0.0549(17) 0.0135(14) -0.0043(16) -0.0168(16)
C22 0.0533(17) 0.0652(17) 0.0402(14) -0.0060(13) -0.0027(13) 0.0032(16)
C23 0.076(2) 0.095(2) 0.0464(17) 0.0029(17) -0.0155(17) -0.003(2)
C24 0.089(3) 0.092(3) 0.0577(19) -0.0160(19) 0.009(2) 0.025(2)
N1 0.0265(9) 0.0306(9) 0.0357(10) -0.0010(8) 0.0002(9) -0.0018(8)
O1 0.0315(9) 0.0535(11) 0.0687(13) 0.0023(9) 0.0015(10) -0.0064(9)
O2 0.0530(12) 0.0429(10) 0.0619(12) -0.0143(9) 0.0109(10) -0.0028(9)
O3 0.0278(9) 0.0478(10) 0.0740(14) 0.0066(10) -0.0078(10) -0.0077(9)
O4 0.0378(10) 0.0537(11) 0.0612(12) -0.0073(10) 0.0040(9) 0.0066(9)
O5 0.0517(11) 0.0445(9) 0.0441(10) -0.0093(8) -0.0030(9) -0.0051(9)
O6 0.0441(11) 0.0618(11) 0.0380(10) 0.0056(8) 0.0002(8) -0.0064(9)

loop_
_atom_type_symbol
_atom_type_description
_atom_type_scat_dispersion_real
_atom_type_scat_dispersion_imag
_atom_type_scat_source
C C 0.0033 0.0016 'International Tables Vol C Tables 4.2.6.8 and 6.1.1.4'
H H 0.0000 0.0000 'International Tables Vol C Tables 4.2.6.8 and 6.1.1.4'
N N 0.0061 0.0033 'International Tables Vol C Tables 4.2.6.8 and 6.1.1.4'
O O 0.0106 0.0060 'International Tables Vol C Tables 4.2.6.8 and 6.1.1.4'

loop_
_geom_angle_atom_site_label_1
_geom_angle_atom_site_label_2
_geom_angle_atom_site_label_3
_geom_angle
C2 C1 C9 118.1(3)
C2 C1 H1 120.9
C9 C1 H1 120.9
C3 C2 C1 120.1(3)
C3 C2 H2 120.0
C1 C2 H2 120.0
C4 C3 C2 121.3(3)
C4 C3 H3 119.4
C2 C3 H3 119.4
C3 C4 C5 120.1(3)
C3 C4 H4 119.9
C5 C4 H4 119.9
C9 C5 C4 119.7(3)
C9 C5 C6 118.1(2)
C4 C5 C6 122.2(3)
O2 C6 C7 122.4(2)
O2 C6 C5 120.9(2)
C7 C6 C5 116.7(2)
C6 C7 C8 123.2(2)
C6 C7 C10 118.9(2)
C8 C7 C10 117.9(2)
O4 C8 O1 115.2(2)
O4 C8 C7 127.4(2)
O1 C8 C7 117.4(2)
O1 C9 C5 123.1(2)
O1 C9 C1 116.2(3)
C5 C9 C1 120.7(3)
C7 C10 N1 109.31(19)
C7 C10 C14 110.27(19)
N1 C10 C14 110.07(18)
C7 C10 H10 109.1
N1 C10 H10 109.1
C14 C10 H10 109.1
N1 C11 C12 110.28(18)
N1 C11 H11A 109.6
C12 C11 H11A 109.6
N1 C11 H11B 109.6
C12 C11 H11B 109.6
H11A C11 H11B 108.1
O3 C12 C11 105.86(19)
O3 C12 C13 113.5(2)
C11 C12 C13 111.8(2)
O3 C12 H12 108.5
C11 C12 H12 108.5
C13 C12 H12 108.5
O5 C13 C14 102.0(2)
O5 C13 C12 111.33(19)
C14 C13 C12 114.5(2)
O5 C13 H13 109.6
C14 C13 H13 109.6
C12 C13 H13 109.6
O6 C14 C13 102.40(19)
O6 C14 C10 108.27(19)
C13 C14 C10 115.95(19)
O6 C14 H14 110.0
C13 C14 H14 110.0
C10 C14 H14 110.0
C16 C15 N1 110.7(2)
C16 C15 H15A 109.5
N1 C15 H15A 109.5
C16 C15 H15B 109.5
N1 C15 H15B 109.5
H15A C15 H15B 108.1
C21 C16 C17 118.8(3)
C21 C16 C15 121.0(3)
C17 C16 C15 120.1(3)
C18 C17 C16 120.5(4)
C18 C17 H17 119.8
C16 C17 H17 119.8
C19 C18 C17 120.7(4)
C19 C18 H18 119.7
C17 C18 H18 119.7
C18 C19 C20 120.2(3)
C18 C19 H19 119.9
C20 C19 H19 119.9
C19 C20 C21 120.4(4)
C19 C20 H20 119.8
C21 C20 H20 119.8
C16 C21 C20 119.5(4)
C16 C21 H21 120.3
C20 C21 H21 120.3
O5 C22 O6 105.7(2)
O5 C22 C24 108.7(3)
O6 C22 C24 110.3(3)
O5 C22 C23 111.0(3)
O6 C22 C23 108.0(3)
C24 C22 C23 112.9(3)
C22 C23 H23A 109.5
C22 C23 H23B 109.5
H23A C23 H23B 109.5
C22 C23 H23C 109.5
H23A C23 H23C 109.5
H23B C23 H23C 109.5
C22 C24 H24A 109.5
C22 C24 H24B 109.5
H24A C24 H24B 109.5
C22 C24 H24C 109.5
H24A C24 H24C 109.5
H24B C24 H24C 109.5
C11 N1 C15 110.79(17)
C11 N1 C10 111.49(18)
C15 N1 C10 112.42(17)
C11 N1 H1N 109.7(18)
C15 N1 H1N 105.2(17)
C10 N1 H1N 106.9(17)
C9 O1 C8 121.4(2)
C12 O3 H1O 107(3)
C13 O5 C22 106.14(19)
C14 O6 C22 108.3(2)

loop_
_geom_bond_atom_site_label_1
_geom_bond_atom_site_label_2
_geom_bond_distance
C1 C2 1.393(5)
C1 C9 1.405(4)
C1 H1 0.9300
C2 C3 1.369(5)
C2 H2 0.9300
C3 C4 1.362(5)
C3 H3 0.9300
C4 C5 1.379(4)
C4 H4 0.9300
C5 C9 1.375(4)
C5 C6 1.485(4)
C6 O2 1.259(3)
C6 C7 1.387(4)
C7 C8 1.431(4)
C7 C10 1.499(3)
C8 O4 1.218(3)
C8 O1 1.379(3)
C9 O1 1.374(3)
C10 N1 1.520(3)
C10 C14 1.550(3)
C10 H10 0.9800
C11 N1 1.495(3)
C11 C12 1.505(3)
C11 H11A 0.9700
C11 H11B 0.9700
C12 O3 1.413(3)
C12 C13 1.509(4)
C12 H12 0.9800
C13 O5 1.421(3)
C13 C14 1.510(3)
C13 H13 0.9800
C14 O6 1.417(3)
C14 H14 0.9800
C15 C16 1.494(4)
C15 N1 1.513(3)
C15 H15A 0.9700
C15 H15B 0.9700
C16 C21 1.383(4)
C16 C17 1.389(4)
C17 C18 1.372(5)
C17 H17 0.9300
C18 C19 1.347(7)
C18 H18 0.9300
C19 C20 1.369(7)
C19 H19 0.9300
C20 C21 1.392(5)
C20 H20 0.9300
C21 H21 0.9300
C22 O5 1.427(4)
C22 O6 1.448(4)
C22 C24 1.506(5)
C22 C23 1.518(4)
C23 H23A 0.9600
C23 H23B 0.9600
C23 H23C 0.9600
C24 H24A 0.9600
C24 H24B 0.9600
C24 H24C 0.9600
N1 H1N 0.95(3)
O3 H1O 0.83(4)

loop_
_geom_torsion_atom_site_label_1
_geom_torsion_atom_site_label_2
_geom_torsion_atom_site_label_3
_geom_torsion_atom_site_label_4
_geom_torsion
C9 C1 C2 C3 -0.7(5)
C1 C2 C3 C4 0.6(5)
C2 C3 C4 C5 0.2(5)
C3 C4 C5 C9 -0.8(4)
C3 C4 C5 C6 -179.9(3)
C9 C5 C6 O2 -175.8(2)
C4 C5 C6 O2 3.4(4)
C9 C5 C6 C7 2.0(3)
C4 C5 C6 C7 -178.8(2)
O2 C6 C7 C8 173.2(3)
C5 C6 C7 C8 -4.5(4)
O2 C6 C7 C10 -4.2(4)
C5 C6 C7 C10 178.1(2)
C6 C7 C8 O4 -175.6(3)
C10 C7 C8 O4 1.8(4)
C6 C7 C8 O1 4.7(4)
C10 C7 C8 O1 -177.9(2)
C4 C5 C9 O1 -178.9(2)
C6 C5 C9 O1 0.3(4)
C4 C5 C9 C1 0.6(4)
C6 C5 C9 C1 179.8(2)
C2 C1 C9 O1 179.7(3)
C2 C1 C9 C5 0.1(4)
C6 C7 C10 N1 50.2(3)
C8 C7 C10 N1 -127.3(2)
C6 C7 C10 C14 -70.9(3)
C8 C7 C10 C14 111.5(2)
N1 C11 C12 O3 177.83(19)
N1 C11 C12 C13 -58.1(3)
O3 C12 C13 O5 51.4(3)
C11 C12 C13 O5 -68.3(3)
O3 C12 C13 C14 166.41(19)
C11 C12 C13 C14 46.8(3)
O5 C13 C14 O6 -37.6(2)
C12 C13 C14 O6 -158.0(2)
O5 C13 C14 C10 80.0(2)
C12 C13 C14 C10 -40.3(3)
C7 C10 C14 O6 -81.7(2)
N1 C10 C14 O6 157.63(18)
C7 C10 C14 C13 164.0(2)
N1 C10 C14 C13 43.3(3)
N1 C15 C16 C21 -108.0(3)
N1 C15 C16 C17 69.5(3)
C21 C16 C17 C18 0.1(5)
C15 C16 C17 C18 -177.5(3)
C16 C17 C18 C19 0.3(6)
C17 C18 C19 C20 -0.8(7)
C18 C19 C20 C21 1.0(7)
C17 C16 C21 C20 0.1(5)
C15 C16 C21 C20 177.7(3)
C19 C20 C21 C16 -0.7(6)
C12 C11 N1 C15 -170.7(2)
C12 C11 N1 C10 63.3(2)
C16 C15 N1 C11 66.5(3)
C16 C15 N1 C10 -168.0(2)
C7 C10 N1 C11 -175.74(19)
C14 C10 N1 C11 -54.5(2)
C7 C10 N1 C15 59.1(2)
C14 C10 N1 C15 -179.59(18)
C5 C9 O1 C8 -0.2(4)
C1 C9 O1 C8 -179.7(2)
O4 C8 O1 C9 178.1(2)
C7 C8 O1 C9 -2.2(3)
C14 C13 O5 C22 37.5(2)
C12 C13 O5 C22 160.0(2)
O6 C22 O5 C13 -23.1(3)
C24 C22 O5 C13 -141.6(3)
C23 C22 O5 C13 93.7(3)
C13 C14 O6 C22 24.2(2)
C10 C14 O6 C22 -98.8(2)
O5 C22 O6 C14 -1.9(3)
C24 C22 O6 C14 115.5(3)
C23 C22 O6 C14 -120.7(3)
